data_7703339
loop_
_publ_author_name
'Dickie, Tara K. K.'
'MacNeil, Connor S.'
'Hayes, Paul G.'

_publ_section_title
;
 Consecutive N<sub>2</sub> loss from a uranium diphosphazide complex.
;
_journal_issue 3
_journal_name_full 'Dalton transactions (Cambridge, England : 2003)'
_journal_page_first 578
_journal_page_last 582
_journal_paper_doi 10.1039/c9dt04517a
_journal_volume 49
_journal_year 2020
_chemical_formula_moiety 'C42 H33 Cl3 N4 O2 P2 U, 2(C6 H6)'
_chemical_formula_sum 'C54 H45 Cl3 N4 O2 P2 U'
_chemical_formula_weight 1188.26
_chemical_name_systematic P(N3)-P=N
_space_group_crystal_system monoclinic
_space_group_IT_number 14
_space_group_name_Hall '-P 2ybc'
_space_group_name_H-M_alt 'P 1 21/c 1'
_atom_sites_solution_hydrogens mixed
_atom_sites_solution_primary direct
_audit_creation_date 2019-07-19
_audit_creation_method
;
Olex2 1.2
(compiled 2018.05.29 svn.r3508 for OlexSys, GUI svn.r5506)
;
_audit_update_record
;
2019-07-19 deposited with the CCDC.	2019-11-28 downloaded from the CCDC.
;
_cell_angle_alpha 90
_cell_angle_beta 94.9425(7)
_cell_angle_gamma 90
_cell_formula_units_Z 4
_cell_length_a 13.79440(10)
_cell_length_b 17.44271(12)
_cell_length_c 20.42070(16)
_cell_measurement_reflns_used 43167
_cell_measurement_temperature 100.00(13)
_cell_measurement_theta_max 79.3350
_cell_measurement_theta_min 4.0660
_cell_volume 4895.19(6)
_computing_cell_refinement 'CrysAlisPro 1.171.38.43 (Rigaku OD, 2015)'
_computing_data_collection 'CrysAlisPro 1.171.38.43 (Rigaku OD, 2015)'
_computing_data_reduction 'CrysAlisPro 1.171.38.43 (Rigaku OD, 2015)'
_computing_molecular_graphics 'Olex2 (Dolomanov et al., 2009)'
_computing_publication_material 'Olex2 (Dolomanov et al., 2009)'
_computing_structure_refinement 'ShelXL (Sheldrick, 2015)'
_computing_structure_solution 'ShelXT (Sheldrick, 2015)'
_diffrn_ambient_environment N~2~
_diffrn_ambient_temperature 100.00(13)
_diffrn_detector 'CCD plate'
_diffrn_detector_type 'Pilatus 200/300K'
_diffrn_measured_fraction_theta_full 1.000
_diffrn_measured_fraction_theta_max 0.993
_diffrn_measurement_details
;
List of Runs (angles in degrees, time in seconds):

  # Type    Start    End  Width  t~exp~   \w     \q     \k     \f   Frames
#--------------------------------------------------------------------------
  1  \w   -108.00  31.00   0.50    0.50    --  -38.50   0.00 150.00  278
  2  \w    -42.00  28.00   0.50    0.50    --  -38.50  38.00   0.00  140
  3  \w     45.00 115.00   0.50    0.50    --   48.81  38.00  60.00  140
  4  \w    -14.00  61.00   0.50    0.50    --   48.81 -57.00 -90.00  150
  5  \w     57.00 151.00   0.50    0.50    --  111.00 178.00  90.00  188
  6  \w     47.00 117.00   0.50    0.50    --  111.00 -50.00  30.00  140
  7  \w     45.00 115.00   0.50    0.50    --  111.00 -38.00  90.00  140
  8  \w    101.00 178.00   0.50    0.50    --  111.00  12.00-120.00  154
  9  \w     57.00 151.00   0.50    0.50    --  111.00 178.00 120.00  188
 10  \w     41.00 116.00   0.50    0.50    --  111.00-111.00-120.00  150
 11  \w     41.00 115.00   0.50    0.50    --  111.00 -25.00  60.00  148
 12  \w    105.00 175.00   0.50    0.50    --  111.00  50.00-150.00  140
 13  \w     41.00 116.00   0.50    0.50    --  111.00-111.00 -90.00  150
 14  \w     46.00 134.00   0.50    0.50    --  111.00 -77.00  60.00  176
 15  \w     45.00 115.00   0.50    0.50    --  111.00 -38.00 -90.00  140
 16  \w     41.00 121.00   0.50    0.50    --  111.00 -12.00  30.00  160
 17  \w     47.00 125.00   0.50    0.50    --  111.00-133.00  46.00  156
 18  \w     59.00 150.00   0.50    0.50    --  111.00 178.00  60.00  182
 19  \w     47.00 112.00   0.50    0.50    --  111.00 -38.00   0.00  130
 20  \w    130.00 156.00   0.50    0.50    --  111.00  50.00   0.00   52
 21  \w     69.00 106.00   0.50    0.50    --  111.00 -50.00-150.00   74
 22  \w     44.00 106.00   0.50    0.50    --  111.00 -25.00   0.00  124
 23  \w     46.00 130.00   0.50    0.50    --  111.00 -77.00-150.00  168
;
_diffrn_measurement_device 'four-circle diffractometer'
_diffrn_measurement_device_type 'SuperNova, Dual, Cu at zero, Pilatus 200/300K'
_diffrn_measurement_method '\w scans'
_diffrn_orient_matrix_type 'CrysAlisPro convention (1999,Acta A55,543-557)'
_diffrn_orient_matrix_UB_11 -0.1071794000
_diffrn_orient_matrix_UB_12 0.0142390000
_diffrn_orient_matrix_UB_13 0.0124789000
_diffrn_orient_matrix_UB_21 0.0278973000
_diffrn_orient_matrix_UB_22 -0.0017529000
_diffrn_orient_matrix_UB_23 0.0746919000
_diffrn_orient_matrix_UB_31 0.0178801000
_diffrn_orient_matrix_UB_32 0.0870751000
_diffrn_orient_matrix_UB_33 -0.0005460000
_diffrn_radiation_monochromator mirror
_diffrn_radiation_probe x-ray
_diffrn_radiation_type CuK\a
_diffrn_radiation_wavelength 1.54184
_diffrn_reflns_av_R_equivalents 0.0315
_diffrn_reflns_av_unetI/netI 0.0217
_diffrn_reflns_Laue_measured_fraction_full 1.000
_diffrn_reflns_Laue_measured_fraction_max 0.993
_diffrn_reflns_limit_h_max 17
_diffrn_reflns_limit_h_min -17
_diffrn_reflns_limit_k_max 22
_diffrn_reflns_limit_k_min -13
_diffrn_reflns_limit_l_max 26
_diffrn_reflns_limit_l_min -24
_diffrn_reflns_number 55051
_diffrn_reflns_point_group_measured_fraction_full 1.000
_diffrn_reflns_point_group_measured_fraction_max 0.993
_diffrn_reflns_theta_full 67.684
_diffrn_reflns_theta_max 79.691
_diffrn_reflns_theta_min 3.337
_diffrn_source 'micro-focus sealed X-ray tube'
_diffrn_source_type 'SuperNova (Cu) X-ray Source'
_exptl_absorpt_coefficient_mu 11.821
_exptl_absorpt_correction_T_max 1.00000
_exptl_absorpt_correction_T_min 0.58943
_exptl_absorpt_correction_type multi-scan
_exptl_absorpt_process_details
;
CrysAlisPro 1.171.38.43 (Rigaku Oxford Diffraction, 2015)
Empirical absorption correction using spherical harmonics,
 implemented in SCALE3 ABSPACK scaling algorithm.
;
_exptl_crystal_colour 'clear light orange'
_exptl_crystal_colour_lustre clear
_exptl_crystal_colour_modifier light
_exptl_crystal_colour_primary orange
_exptl_crystal_density_diffrn 1.612
_exptl_crystal_description block
_exptl_crystal_F_000 2344
_exptl_crystal_preparation 'Staudinger with prolonged heating'
_exptl_crystal_recrystallization_method benzene
_exptl_crystal_size_max 0.3
_exptl_crystal_size_mid 0.3
_exptl_crystal_size_min 0.3
_refine_diff_density_max 1.031
_refine_diff_density_min -1.801
_refine_diff_density_rms 0.137
_refine_ls_extinction_method none
_refine_ls_goodness_of_fit_ref 1.124
_refine_ls_hydrogen_treatment mixed
_refine_ls_matrix_type full
_refine_ls_number_parameters 599
_refine_ls_number_reflns 10592
_refine_ls_number_restraints 0
_refine_ls_restrained_S_all 1.124
_refine_ls_R_factor_all 0.0301
_refine_ls_R_factor_gt 0.0291
_refine_ls_shift/su_max 0.001
_refine_ls_shift/su_mean 0.000
_refine_ls_structure_factor_coef Fsqd
_refine_ls_weighting_details 'w=1/[\s^2^(Fo^2^)+(0.0453P)^2^+10.7943P] where P=(Fo^2^+2Fc^2^)/3'
_refine_ls_weighting_scheme calc
_refine_ls_wR_factor_gt 0.0792
_refine_ls_wR_factor_ref 0.0800
_reflns_Friedel_coverage 0.000
_reflns_number_gt 10248
_reflns_number_total 10592
_reflns_threshold_expression 'I > 2\s(I)'
_cod_data_source_file c9dt04517a2.cif
_cod_data_source_block ph17013
_cod_database_code 7703339
_shelx_shelxl_version_number 2014/7
_chemical_oxdiff_formula 'C46 H37 N4 O2 P2 Cl2 U1'
_chemical_oxdiff_usercomment 'mixed ligand; orange cube habit'
_shelx_space_group_comment
;
The symmetry employed for this shelxl refinement is uniquely defined
by the following loop, which should always be used as a source of
symmetry information in preference to the above space-group names.
They are only intended as comments.
;
_reflns_odcompleteness_completeness 99.96
_reflns_odcompleteness_iscentric 1
_reflns_odcompleteness_theta 77.17
_olex2_refinement_description
;
1. Fixed Uiso
 At 1.2 times of:
  All C(H) groups
2.a Aromatic/amide H refined with riding coordinates:
 C2(H2), C3(H3), C4(H4), C5(H5), C8(H8), C9(H9), C10(H10), C11(H11), C12(H12),
 C15(H15), C16(H16), C17(H17), C18(H18), C20(H20), C21(H21), C22(H22), C23(H23),
  C24(H24), C27(H27), C28(H28), C29(H29), C30(H30), C32(H32), C33(H33),
 C34(H34), C35(H35), C36(H36), C38(H38), C39(H39), C40(H40), C41(H41), C42(H42),
  C51(H51), C52(H52), C53(H53), C54(H54), C55(H55), C56(H56), C61(H61),
 C62(H62), C63(H63), C71(H71), C72(H72), C73(H73)
;
_olex2_exptl_crystal_mounting_method 'MitiGen loop'
_olex2_submission_special_instructions 'No special instructions were received'
_oxdiff_exptl_absorpt_empirical_details
;
Empirical correction (ABSPACK) includes:
- Absorption correction using spherical harmonics
- Frame scaling
;
_oxdiff_exptl_absorpt_empirical_full_max 1.302
_oxdiff_exptl_absorpt_empirical_full_min 0.787

loop_
_space_group_symop_operation_xyz
'x, y, z'
'-x, y+1/2, -z+1/2'
'-x, -y, -z'
'x, -y-1/2, z-1/2'

loop_
_atom_site_label
_atom_site_type_symbol
_atom_site_fract_x
_atom_site_fract_y
_atom_site_fract_z
_atom_site_U_iso_or_equiv
_atom_site_adp_type
_atom_site_occupancy
_atom_site_site_symmetry_order
_atom_site_calc_flag
_atom_site_refinement_flags_posn
C1 C 0.6715(2) 0.46282(18) 0.48133(16) 0.0146(6) Uani 1 1 d .
C2 C 0.6082(3) 0.4254(2) 0.52073(18) 0.0194(7) Uani 1 1 d .
H2 H 0.5854 0.3767 0.5090 0.023 Uiso 1 1 calc R
C3 C 0.5793(3) 0.4598(2) 0.57673(17) 0.0205(7) Uani 1 1 d .
H3 H 0.5368 0.4347 0.6025 0.025 Uiso 1 1 calc R
C4 C 0.6143(3) 0.5325(2) 0.59432(17) 0.0197(7) Uani 1 1 d .
H4 H 0.5956 0.5558 0.6322 0.024 Uiso 1 1 calc R
C5 C 0.6769(3) 0.57024(19) 0.55554(19) 0.0211(7) Uani 1 1 d .
H5 H 0.7006 0.6185 0.5679 0.025 Uiso 1 1 calc R
C6 C 0.7046(3) 0.53627(18) 0.49814(16) 0.0161(6) Uani 1 1 d .
C7 C 0.7535(3) 0.18687(19) 0.42203(16) 0.0167(6) Uani 1 1 d .
C8 C 0.6998(3) 0.1472(2) 0.46604(18) 0.0211(7) Uani 1 1 d .
H8 H 0.6328 0.1418 0.4577 0.025 Uiso 1 1 calc R
C9 C 0.7480(3) 0.1158(2) 0.52269(18) 0.0256(8) Uani 1 1 d .
H9 H 0.7129 0.0894 0.5524 0.031 Uiso 1 1 calc R
C10 C 0.8476(3) 0.1236(2) 0.5348(2) 0.0297(9) Uani 1 1 d .
H10 H 0.8793 0.1023 0.5726 0.036 Uiso 1 1 calc R
C11 C 0.9013(3) 0.1634(3) 0.4905(2) 0.0328(9) Uani 1 1 d .
H11 H 0.9683 0.1686 0.4987 0.039 Uiso 1 1 calc R
C12 C 0.8535(3) 0.1952(2) 0.43446(19) 0.0253(8) Uani 1 1 d .
H12 H 0.8886 0.2222 0.4051 0.030 Uiso 1 1 calc R
C13 C 0.7426(2) 0.2073(2) 0.27851(16) 0.0163(7) Uani 1 1 d .
C14 C 0.7404(2) 0.2557(2) 0.22361(16) 0.0154(6) Uani 1 1 d .
C15 C 0.7606(3) 0.2255(2) 0.16293(17) 0.0180(7) Uani 1 1 d .
H15 H 0.7605 0.2573 0.1264 0.022 Uiso 1 1 calc R
C16 C 0.7809(3) 0.1479(2) 0.15709(18) 0.0220(7) Uani 1 1 d .
H16 H 0.7924 0.1281 0.1162 0.026 Uiso 1 1 calc R
C17 C 0.7843(3) 0.0993(2) 0.21106(19) 0.0223(7) Uani 1 1 d .
H17 H 0.7987 0.0476 0.2065 0.027 Uiso 1 1 calc R
C18 C 0.7660(3) 0.12879(19) 0.27198(18) 0.0197(7) Uani 1 1 d .
H18 H 0.7692 0.0969 0.3086 0.024 Uiso 1 1 calc R
C19 C 0.5673(3) 0.21812(19) 0.34601(16) 0.0163(6) Uani 1 1 d .
C20 C 0.5332(3) 0.1483(2) 0.3193(2) 0.0250(8) Uani 1 1 d .
H20 H 0.5773 0.1122 0.3063 0.030 Uiso 1 1 calc R
C21 C 0.4343(3) 0.1325(2) 0.3119(2) 0.0282(8) Uani 1 1 d .
H21 H 0.4123 0.0858 0.2945 0.034 Uiso 1 1 calc R
C22 C 0.3685(3) 0.1866(2) 0.3307(2) 0.0247(8) Uani 1 1 d .
H22 H 0.3022 0.1762 0.3258 0.030 Uiso 1 1 calc R
C23 C 0.4013(3) 0.2557(2) 0.35655(19) 0.0259(8) Uani 1 1 d .
H23 H 0.3568 0.2919 0.3688 0.031 Uiso 1 1 calc R
C24 C 0.5007(3) 0.2721(2) 0.36462(18) 0.0203(7) Uani 1 1 d .
H24 H 0.5222 0.3188 0.3823 0.024 Uiso 1 1 calc R
C25 C 0.8574(2) 0.60599(19) 0.32547(16) 0.0152(6) Uani 1 1 d .
C26 C 0.8506(3) 0.66636(19) 0.37063(16) 0.0161(6) Uani 1 1 d .
C27 C 0.9097(3) 0.7316(2) 0.36688(18) 0.0197(7) Uani 1 1 d .
H27 H 0.9046 0.7715 0.3966 0.024 Uiso 1 1 calc R
C28 C 0.9752(3) 0.7372(2) 0.31973(18) 0.0208(7) Uani 1 1 d .
H28 H 1.0131 0.7809 0.3169 0.025 Uiso 1 1 calc R
C29 C 0.9839(2) 0.6764(2) 0.27639(17) 0.0181(7) Uani 1 1 d .
H29 H 1.0290 0.6792 0.2452 0.022 Uiso 1 1 calc R
C30 C 0.9261(3) 0.6116(2) 0.27929(16) 0.0170(6) Uani 1 1 d .
H30 H 0.9331 0.5714 0.2501 0.020 Uiso 1 1 calc R
C31 C 0.8100(2) 0.72447(19) 0.50076(16) 0.0152(6) Uani 1 1 d .
C32 C 0.8685(3) 0.6952(2) 0.55461(18) 0.0197(7) Uani 1 1 d .
H32 H 0.8862 0.6437 0.5560 0.024 Uiso 1 1 calc R
C33 C 0.8994(3) 0.7438(2) 0.60561(18) 0.0222(7) Uani 1 1 d .
H33 H 0.9359 0.7244 0.6423 0.027 Uiso 1 1 calc R
C34 C 0.8766(3) 0.8213(2) 0.60271(18) 0.0227(7) Uani 1 1 d .
H34 H 0.8989 0.8535 0.6370 0.027 Uiso 1 1 calc R
C35 C 0.8207(3) 0.8508(2) 0.54890(18) 0.0204(7) Uani 1 1 d .
H35 H 0.8060 0.9028 0.5469 0.024 Uiso 1 1 calc R
C36 C 0.7865(2) 0.80238(19) 0.49781(16) 0.0163(6) Uani 1 1 d .
H36 H 0.7482 0.8218 0.4619 0.020 Uiso 1 1 calc R
C37 C 0.6524(3) 0.7015(2) 0.40367(18) 0.0195(7) Uani 1 1 d .
C38 C 0.5798(3) 0.7129(2) 0.4470(2) 0.0244(8) Uani 1 1 d .
H38 H 0.5892 0.6952 0.4900 0.029 Uiso 1 1 calc R
C39 C 0.4951(3) 0.7501(2) 0.4259(2) 0.0280(8) Uani 1 1 d .
H39 H 0.4466 0.7565 0.4544 0.034 Uiso 1 1 calc R
C40 C 0.4814(3) 0.7784(3) 0.3621(2) 0.0319(9) Uani 1 1 d .
H40 H 0.4248 0.8049 0.3484 0.038 Uiso 1 1 calc R
C41 C 0.5520(3) 0.7668(3) 0.3191(2) 0.0403(11) Uani 1 1 d .
H41 H 0.5425 0.7851 0.2762 0.048 Uiso 1 1 calc R
C42 C 0.6373(3) 0.7279(3) 0.3396(2) 0.0323(9) Uani 1 1 d .
H42 H 0.6843 0.7197 0.3103 0.039 Uiso 1 1 calc R
Cl1 Cl 0.55518(6) 0.45875(5) 0.27867(4) 0.02283(17) Uani 1 1 d .
Cl2 Cl 0.76830(6) 0.50284(4) 0.16879(4) 0.01897(15) Uani 1 1 d .
Cl3 Cl 0.92606(6) 0.38209(5) 0.29434(4) 0.02481(17) Uani 1 1 d .
N1 N 0.7179(2) 0.33055(16) 0.36170(14) 0.0159(5) Uani 1 1 d .
N2 N 0.6929(2) 0.35748(16) 0.42040(14) 0.0154(5) Uani 1 1 d .
N3 N 0.7036(2) 0.42989(15) 0.42284(14) 0.0141(6) Uani 1 1 d .
N4 N 0.7695(3) 0.57354(17) 0.45806(17) 0.0203(6) Uani 1 1 d .
O1 O 0.71741(18) 0.32961(12) 0.22821(11) 0.0152(4) Uani 1 1 d .
O2 O 0.79986(18) 0.54362(13) 0.32688(11) 0.0154(4) Uani 1 1 d .
P1 P 0.69574(6) 0.23804(4) 0.35291(4) 0.01359(15) Uani 1 1 d .
P2 P 0.76846(6) 0.66309(5) 0.43344(4) 0.01478(16) Uani 1 1 d .
U1 U 0.74532(2) 0.43440(2) 0.28252(2) 0.01167(5) Uani 1 1 d .
C51 C 0.9112(4) 0.9424(3) 0.3314(3) 0.0411(11) Uani 1 1 d .
H51 H 0.9779 0.9451 0.3280 0.049 Uiso 1 1 calc R
C52 C 0.8709(4) 0.9692(3) 0.3878(3) 0.0443(12) Uani 1 1 d .
H52 H 0.9111 0.9892 0.4225 0.053 Uiso 1 1 calc R
C53 C 0.7718(4) 0.9659(2) 0.3921(3) 0.0431(12) Uani 1 1 d .
H53 H 0.7457 0.9840 0.4296 0.052 Uiso 1 1 calc R
C54 C 0.7112(4) 0.9364(3) 0.3414(3) 0.0414(12) Uani 1 1 d .
H54 H 0.6444 0.9345 0.3443 0.050 Uiso 1 1 calc R
C55 C 0.7511(4) 0.9093(3) 0.2857(2) 0.0428(12) Uani 1 1 d .
H55 H 0.7107 0.8891 0.2511 0.051 Uiso 1 1 calc R
C56 C 0.8503(4) 0.9121(3) 0.2811(3) 0.0408(11) Uani 1 1 d .
H56 H 0.8762 0.8933 0.2438 0.049 Uiso 1 1 calc R
C61 C 0.4530(3) 0.0607(2) 0.5271(2) 0.0260(8) Uani 1 1 d .
H61 H 0.4216 0.1016 0.5453 0.031 Uiso 1 1 calc R
C62 C 0.4310(3) 0.0417(3) 0.4620(2) 0.0314(9) Uani 1 1 d .
H62 H 0.3845 0.0696 0.4364 0.038 Uiso 1 1 calc R
C63 C 0.4784(3) -0.0191(3) 0.4349(2) 0.0332(9) Uani 1 1 d .
H63 H 0.4639 -0.0318 0.3909 0.040 Uiso 1 1 calc R
C71 C 0.9539(3) 0.4414(3) 0.5303(3) 0.0356(10) Uani 1 1 d .
H71 H 0.9229 0.4018 0.5507 0.043 Uiso 1 1 calc R
C72 C 0.9960(3) 0.5009(3) 0.5677(2) 0.0313(9) Uani 1 1 d .
H72 H 0.9928 0.5012 0.6130 0.038 Uiso 1 1 calc R
C73 C 1.0425(3) 0.5594(3) 0.5378(2) 0.0321(9) Uani 1 1 d .
H73 H 1.0712 0.5992 0.5628 0.038 Uiso 1 1 calc R
H4A H 0.783(4) 0.546(3) 0.432(3) 0.032(14) Uiso 1 1 d .

loop_
_atom_site_aniso_label
_atom_site_aniso_U_11
_atom_site_aniso_U_22
_atom_site_aniso_U_33
_atom_site_aniso_U_23
_atom_site_aniso_U_13
_atom_site_aniso_U_12
C1 0.0166(15) 0.0133(15) 0.0140(15) 0.0024(12) 0.0012(12) 0.0009(12)
C2 0.0233(18) 0.0170(15) 0.0191(17) -0.0003(13) 0.0080(14) -0.0034(13)
C3 0.0235(17) 0.0208(17) 0.0182(16) 0.0023(14) 0.0075(13) -0.0014(14)
C4 0.0272(18) 0.0189(17) 0.0139(15) -0.0018(13) 0.0069(13) 0.0010(14)
C5 0.030(2) 0.0139(16) 0.0207(18) -0.0034(12) 0.0085(15) -0.0005(13)
C6 0.0214(16) 0.0116(15) 0.0160(15) 0.0012(12) 0.0056(13) 0.0001(12)
C7 0.0250(17) 0.0110(14) 0.0145(15) -0.0002(12) 0.0046(13) 0.0006(12)
C8 0.0283(18) 0.0146(15) 0.0212(17) 0.0021(13) 0.0072(14) -0.0004(13)
C9 0.039(2) 0.0209(17) 0.0172(17) 0.0050(14) 0.0054(15) -0.0004(15)
C10 0.041(2) 0.028(2) 0.0200(18) 0.0062(15) -0.0018(16) 0.0064(17)
C11 0.028(2) 0.043(2) 0.026(2) 0.0057(18) -0.0003(16) 0.0016(18)
C12 0.0271(19) 0.0268(19) 0.0220(18) 0.0069(15) 0.0021(15) -0.0039(15)
C13 0.0181(17) 0.0133(16) 0.0184(17) -0.0022(12) 0.0061(13) -0.0002(11)
C14 0.0153(15) 0.0157(16) 0.0153(15) 0.0013(12) 0.0032(12) -0.0006(12)
C15 0.0199(16) 0.0180(16) 0.0166(16) -0.0007(13) 0.0036(13) -0.0007(13)
C16 0.0229(17) 0.0225(18) 0.0216(17) -0.0090(14) 0.0072(14) 0.0007(14)
C17 0.0279(18) 0.0149(16) 0.0252(18) -0.0054(14) 0.0091(14) 0.0024(14)
C18 0.0251(17) 0.0107(15) 0.0237(17) 0.0016(13) 0.0056(14) 0.0000(13)
C19 0.0211(16) 0.0123(14) 0.0159(15) -0.0006(12) 0.0030(12) -0.0019(12)
C20 0.0244(19) 0.0175(17) 0.034(2) -0.0062(15) 0.0078(15) 0.0003(14)
C21 0.0258(19) 0.0186(17) 0.041(2) -0.0122(16) 0.0101(17) -0.0129(15)
C22 0.0216(18) 0.0248(18) 0.0287(19) -0.0016(15) 0.0081(15) -0.0065(14)
C23 0.0268(19) 0.0260(19) 0.0259(19) -0.0080(15) 0.0081(15) 0.0013(15)
C24 0.0235(17) 0.0174(16) 0.0204(17) -0.0038(13) 0.0036(13) -0.0003(13)
C25 0.0169(15) 0.0149(15) 0.0139(15) 0.0032(12) 0.0015(12) 0.0011(12)
C26 0.0201(16) 0.0128(15) 0.0160(15) -0.0005(12) 0.0052(12) -0.0005(12)
C27 0.0229(17) 0.0144(15) 0.0223(17) -0.0006(13) 0.0050(14) -0.0040(13)
C28 0.0210(17) 0.0179(16) 0.0238(17) -0.0004(14) 0.0041(14) -0.0074(13)
C29 0.0156(15) 0.0209(16) 0.0185(16) 0.0026(13) 0.0046(12) -0.0037(13)
C30 0.0204(16) 0.0172(15) 0.0139(15) -0.0015(12) 0.0036(12) 0.0004(13)
C31 0.0180(15) 0.0137(15) 0.0141(15) -0.0018(12) 0.0039(12) 0.0009(12)
C32 0.0197(16) 0.0159(15) 0.0239(18) 0.0035(13) 0.0047(13) 0.0020(13)
C33 0.0183(16) 0.0277(19) 0.0200(17) 0.0036(14) -0.0023(13) 0.0016(14)
C34 0.0259(18) 0.0244(18) 0.0176(17) -0.0071(14) 0.0002(14) -0.0007(14)
C35 0.0255(18) 0.0150(15) 0.0211(17) -0.0048(13) 0.0045(14) -0.0006(13)
C36 0.0190(16) 0.0155(15) 0.0142(15) 0.0000(12) 0.0005(12) 0.0018(12)
C37 0.0204(16) 0.0154(15) 0.0226(17) -0.0078(13) 0.0010(13) -0.0037(13)
C38 0.0265(19) 0.0217(17) 0.0261(19) 0.0039(15) 0.0088(15) 0.0011(14)
C39 0.0236(19) 0.0230(18) 0.038(2) 0.0019(16) 0.0093(16) -0.0013(15)
C40 0.0214(19) 0.035(2) 0.038(2) -0.0040(18) -0.0037(16) -0.0014(16)
C41 0.031(2) 0.066(3) 0.022(2) 0.002(2) -0.0059(17) 0.008(2)
C42 0.029(2) 0.050(3) 0.0172(18) -0.0062(17) -0.0013(15) 0.0034(18)
Cl1 0.0190(4) 0.0240(4) 0.0263(4) 0.0066(3) 0.0065(3) 0.0028(3)
Cl2 0.0270(4) 0.0172(3) 0.0130(3) 0.0023(3) 0.0035(3) -0.0014(3)
Cl3 0.0204(4) 0.0256(4) 0.0283(4) -0.0024(3) 0.0009(3) 0.0049(3)
N1 0.0204(14) 0.0117(12) 0.0159(13) -0.0022(10) 0.0034(11) -0.0008(10)
N2 0.0184(13) 0.0138(13) 0.0139(13) -0.0015(10) 0.0015(10) -0.0029(10)
N3 0.0193(14) 0.0129(13) 0.0107(13) -0.0007(9) 0.0040(11) 0.0006(10)
N4 0.0313(17) 0.0108(13) 0.0211(16) -0.0049(11) 0.0157(13) -0.0015(11)
O1 0.0236(12) 0.0087(10) 0.0131(11) -0.0010(8) 0.0001(9) -0.0018(9)
O2 0.0233(12) 0.0076(10) 0.0158(11) -0.0045(9) 0.0050(9) -0.0060(9)
P1 0.0192(4) 0.0086(3) 0.0133(4) 0.0005(3) 0.0034(3) -0.0013(3)
P2 0.0188(4) 0.0108(3) 0.0152(4) -0.0018(3) 0.0042(3) -0.0014(3)
U1 0.01545(7) 0.00870(7) 0.01106(7) 0.00029(3) 0.00226(4) -0.00027(3)
C51 0.045(3) 0.034(2) 0.045(3) 0.011(2) 0.010(2) 0.0102(19)
C52 0.067(3) 0.024(2) 0.041(3) 0.0073(19) -0.001(2) 0.008(2)
C53 0.072(4) 0.021(2) 0.040(3) 0.0090(18) 0.026(2) 0.010(2)
C54 0.053(3) 0.032(3) 0.041(3) 0.0086(18) 0.018(2) 0.0045(19)
C55 0.052(3) 0.036(3) 0.042(3) 0.009(2) 0.012(2) 0.005(2)
C56 0.052(3) 0.033(2) 0.039(3) 0.008(2) 0.015(2) 0.012(2)
C61 0.025(2) 0.0189(18) 0.035(2) -0.0013(14) 0.0066(17) -0.0011(13)
C62 0.027(2) 0.036(2) 0.031(2) 0.0088(18) 0.0013(16) 0.0085(17)
C63 0.031(2) 0.043(2) 0.0247(19) -0.0069(18) -0.0004(16) 0.0021(18)
C71 0.030(2) 0.037(2) 0.041(3) 0.0131(19) 0.0131(19) 0.0140(17)
C72 0.028(2) 0.047(2) 0.0192(17) 0.0057(17) 0.0024(15) 0.0167(18)
C73 0.025(2) 0.038(2) 0.033(2) -0.0012(17) 0.0013(17) 0.0118(16)

loop_
_atom_type_symbol
_atom_type_description
_atom_type_scat_dispersion_real
_atom_type_scat_dispersion_imag
_atom_type_scat_source
C C 0.0181 0.0091 'International Tables Vol C Tables 4.2.6.8 and 6.1.1.4'
H H 0.0000 0.0000 'International Tables Vol C Tables 4.2.6.8 and 6.1.1.4'
Cl Cl 0.3639 0.7018 'International Tables Vol C Tables 4.2.6.8 and 6.1.1.4'
N N 0.0311 0.0180 'International Tables Vol C Tables 4.2.6.8 and 6.1.1.4'
O O 0.0492 0.0322 'International Tables Vol C Tables 4.2.6.8 and 6.1.1.4'
P P 0.2955 0.4335 'International Tables Vol C Tables 4.2.6.8 and 6.1.1.4'
U U -4.3638 13.4090 'International Tables Vol C Tables 4.2.6.8 and 6.1.1.4'

loop_
_geom_angle_atom_site_label_1
_geom_angle_atom_site_label_2
_geom_angle_atom_site_label_3
_geom_angle
_geom_angle_site_symmetry_1
_geom_angle_site_symmetry_3
C2 C1 N3 123.2(3) . .
C6 C1 C2 119.7(3) . .
C6 C1 N3 117.2(3) . .
C1 C2 H2 119.6 . .
C3 C2 C1 120.9(3) . .
C3 C2 H2 119.6 . .
C2 C3 H3 120.3 . .
C2 C3 C4 119.4(3) . .
C4 C3 H3 120.3 . .
C3 C4 H4 119.9 . .
C5 C4 C3 120.3(3) . .
C5 C4 H4 119.9 . .
C4 C5 H5 119.8 . .
C4 C5 C6 120.4(3) . .
C6 C5 H5 119.8 . .
C1 C6 C5 119.3(3) . .
C1 C6 N4 119.2(3) . .
C5 C6 N4 121.4(3) . .
C8 C7 P1 121.8(3) . .
C12 C7 C8 120.5(3) . .
C12 C7 P1 117.3(3) . .
C7 C8 H8 120.4 . .
C7 C8 C9 119.2(4) . .
C9 C8 H8 120.4 . .
C8 C9 H9 119.9 . .
C10 C9 C8 120.3(4) . .
C10 C9 H9 119.9 . .
C9 C10 H10 119.8 . .
C9 C10 C11 120.4(4) . .
C11 C10 H10 119.8 . .
C10 C11 H11 120.3 . .
C12 C11 C10 119.4(4) . .
C12 C11 H11 120.3 . .
C7 C12 H12 119.9 . .
C11 C12 C7 120.2(4) . .
C11 C12 H12 119.9 . .
C14 C13 C18 119.8(3) . .
C14 C13 P1 121.0(3) . .
C18 C13 P1 118.3(3) . .
C15 C14 C13 119.3(3) . .
O1 C14 C13 121.0(3) . .
O1 C14 C15 119.7(3) . .
C14 C15 H15 120.0 . .
C16 C15 C14 120.1(3) . .
C16 C15 H15 120.0 . .
C15 C16 H16 119.3 . .
C17 C16 C15 121.3(3) . .
C17 C16 H16 119.3 . .
C16 C17 H17 120.4 . .
C16 C17 C18 119.3(3) . .
C18 C17 H17 120.4 . .
C13 C18 H18 119.9 . .
C17 C18 C13 120.2(3) . .
C17 C18 H18 119.9 . .
C20 C19 P1 119.6(3) . .
C24 C19 C20 119.2(3) . .
C24 C19 P1 121.2(3) . .
C19 C20 H20 119.7 . .
C21 C20 C19 120.6(3) . .
C21 C20 H20 119.7 . .
C20 C21 H21 120.1 . .
C22 C21 C20 119.7(3) . .
C22 C21 H21 120.1 . .
C21 C22 H22 120.0 . .
C23 C22 C21 120.0(4) . .
C23 C22 H22 120.0 . .
C22 C23 H23 119.6 . .
C22 C23 C24 120.8(4) . .
C24 C23 H23 119.6 . .
C19 C24 C23 119.6(3) . .
C19 C24 H24 120.2 . .
C23 C24 H24 120.2 . .
C30 C25 C26 118.5(3) . .
O2 C25 C26 121.1(3) . .
O2 C25 C30 120.4(3) . .
C25 C26 P2 122.0(3) . .
C27 C26 C25 119.8(3) . .
C27 C26 P2 118.2(3) . .
C26 C27 H27 119.6 . .
C28 C27 C26 120.9(3) . .
C28 C27 H27 119.6 . .
C27 C28 H28 120.4 . .
C27 C28 C29 119.2(3) . .
C29 C28 H28 120.4 . .
C28 C29 H29 119.6 . .
C30 C29 C28 120.8(3) . .
C30 C29 H29 119.6 . .
C25 C30 H30 119.6 . .
C29 C30 C25 120.8(3) . .
C29 C30 H30 119.6 . .
C32 C31 P2 120.5(3) . .
C36 C31 C32 120.2(3) . .
C36 C31 P2 119.3(3) . .
C31 C32 H32 120.4 . .
C33 C32 C31 119.1(3) . .
C33 C32 H32 120.4 . .
C32 C33 H33 119.6 . .
C32 C33 C34 120.8(3) . .
C34 C33 H33 119.6 . .
C33 C34 H34 119.9 . .
C35 C34 C33 120.3(3) . .
C35 C34 H34 119.9 . .
C34 C35 H35 120.0 . .
C34 C35 C36 119.9(3) . .
C36 C35 H35 120.0 . .
C31 C36 H36 120.2 . .
C35 C36 C31 119.7(3) . .
C35 C36 H36 120.2 . .
C38 C37 P2 120.2(3) . .
C42 C37 C38 119.4(4) . .
C42 C37 P2 120.1(3) . .
C37 C38 H38 119.9 . .
C39 C38 C37 120.1(4) . .
C39 C38 H38 119.9 . .
C38 C39 H39 119.9 . .
C38 C39 C40 120.3(4) . .
C40 C39 H39 119.9 . .
C39 C40 H40 120.1 . .
C41 C40 C39 119.8(4) . .
C41 C40 H40 120.1 . .
C40 C41 H41 119.9 . .
C40 C41 C42 120.3(4) . .
C42 C41 H41 119.9 . .
C37 C42 C41 120.0(4) . .
C37 C42 H42 120.0 . .
C41 C42 H42 120.0 . .
N2 N1 P1 112.0(2) . .
N2 N1 U1 112.78(19) . .
P1 N1 U1 132.95(15) . .
N3 N2 N1 109.9(3) . .
C1 N3 U1 153.4(2) . .
N2 N3 C1 112.8(3) . .
N2 N3 U1 91.15(19) . .
C6 N4 P2 128.5(3) . .
C6 N4 H4A 109(4) . .
P2 N4 H4A 112(4) . .
C14 O1 U1 145.4(2) . .
C25 O2 U1 150.0(2) . .
C7 P1 C19 109.44(16) . .
C13 P1 C7 110.53(16) . .
C13 P1 C19 107.56(16) . .
N1 P1 C7 109.55(15) . .
N1 P1 C13 108.02(16) . .
N1 P1 C19 111.70(15) . .
C26 P2 C31 110.51(16) . .
C26 P2 C37 110.37(17) . .
C37 P2 C31 104.68(15) . .
N4 P2 C26 105.16(16) . .
N4 P2 C31 109.81(17) . .
N4 P2 C37 116.35(17) . .
Cl1 U1 Cl2 95.42(3) . .
Cl1 U1 N3 76.09(6) . .
Cl2 U1 N3 154.57(5) . .
Cl3 U1 Cl1 168.44(3) . .
Cl3 U1 Cl2 93.00(3) . .
Cl3 U1 N3 99.33(6) . .
N1 U1 Cl1 86.01(7) . .
N1 U1 Cl2 159.36(7) . .
N1 U1 Cl3 83.33(7) . .
N1 U1 N3 45.47(8) . .
O1 U1 Cl1 89.32(7) . .
O1 U1 Cl2 87.75(6) . .
O1 U1 Cl3 83.09(7) . .
O1 U1 N1 71.66(9) . .
O1 U1 N3 115.65(8) . .
O1 U1 O2 168.50(9) . .
O2 U1 Cl1 100.07(7) . .
O2 U1 Cl2 84.78(6) . .
O2 U1 Cl3 88.57(7) . .
O2 U1 N1 115.32(9) . .
O2 U1 N3 73.46(8) . .
C52 C51 H51 120.6 . .
C56 C51 H51 120.6 . .
C56 C51 C52 118.8(5) . .
C51 C52 H52 119.9 . .
C53 C52 C51 120.3(5) . .
C53 C52 H52 119.9 . .
C52 C53 H53 119.7 . .
C54 C53 C52 120.7(5) . .
C54 C53 H53 119.7 . .
C53 C54 H54 120.5 . .
C53 C54 C55 119.1(5) . .
C55 C54 H54 120.5 . .
C54 C55 H55 119.7 . .
C56 C55 C54 120.5(5) . .
C56 C55 H55 119.7 . .
C51 C56 C55 120.6(5) . .
C51 C56 H56 119.7 . .
C55 C56 H56 119.7 . .
C62 C61 H61 120.0 . .
C62 C61 C63 120.1(4) . 3_656
C63 C61 H61 120.0 3_656 .
C61 C62 H62 120.1 . .
C61 C62 C63 119.8(4) . .
C63 C62 H62 120.1 . .
C61 C63 C62 120.1(4) 3_656 .
C61 C63 H63 120.0 3_656 .
C62 C63 H63 120.0 . .
C72 C71 H71 119.8 . .
C72 C71 C73 120.5(4) . 3_766
C73 C71 H71 119.8 3_766 .
C71 C72 H72 120.0 . .
C73 C72 C71 120.0(4) . .
C73 C72 H72 120.0 . .
C71 C73 H73 120.2 3_766 .
C72 C73 C71 119.5(4) . 3_766
C72 C73 H73 120.2 . .

loop_
_geom_bond_atom_site_label_1
_geom_bond_atom_site_label_2
_geom_bond_distance
_geom_bond_site_symmetry_2
C1 C2 1.398(5) .
C1 C6 1.393(5) .
C1 N3 1.430(4) .
C2 H2 0.9300 .
C2 C3 1.380(5) .
C3 H3 0.9300 .
C3 C4 1.392(5) .
C4 H4 0.9300 .
C4 C5 1.388(5) .
C5 H5 0.9300 .
C5 C6 1.396(5) .
C6 N4 1.422(4) .
C7 C8 1.396(5) .
C7 C12 1.389(5) .
C7 P1 1.797(4) .
C8 H8 0.9300 .
C8 C9 1.396(5) .
C9 H9 0.9300 .
C9 C10 1.382(6) .
C10 H10 0.9300 .
C10 C11 1.401(6) .
C11 H11 0.9300 .
C11 C12 1.386(6) .
C12 H12 0.9300 .
C13 C14 1.402(5) .
C13 C18 1.416(5) .
C13 P1 1.784(3) .
C14 C15 1.397(5) .
C14 O1 1.332(4) .
C15 H15 0.9300 .
C15 C16 1.389(5) .
C16 H16 0.9300 .
C16 C17 1.387(5) .
C17 H17 0.9300 .
C17 C18 1.389(5) .
C18 H18 0.9300 .
C19 C20 1.400(5) .
C19 C24 1.391(5) .
C19 P1 1.799(4) .
C20 H20 0.9300 .
C20 C21 1.387(5) .
C21 H21 0.9300 .
C21 C22 1.386(6) .
C22 H22 0.9300 .
C22 C23 1.377(5) .
C23 H23 0.9300 .
C23 C24 1.395(5) .
C24 H24 0.9300 .
C25 C26 1.408(5) .
C25 C30 1.396(5) .
C25 O2 1.349(4) .
C26 C27 1.406(5) .
C26 P2 1.784(3) .
C27 H27 0.9300 .
C27 C28 1.380(5) .
C28 H28 0.9300 .
C28 C29 1.393(5) .
C29 H29 0.9300 .
C29 C30 1.387(5) .
C30 H30 0.9300 .
C31 C32 1.403(5) .
C31 C36 1.397(5) .
C31 P2 1.797(3) .
C32 H32 0.9300 .
C32 C33 1.382(5) .
C33 H33 0.9300 .
C33 C34 1.387(5) .
C34 H34 0.9300 .
C34 C35 1.386(5) .
C35 H35 0.9300 .
C35 C36 1.392(5) .
C36 H36 0.9300 .
C37 C38 1.406(5) .
C37 C42 1.385(6) .
C37 P2 1.793(4) .
C38 H38 0.9300 .
C38 C39 1.374(6) .
C39 H39 0.9300 .
C39 C40 1.391(6) .
C40 H40 0.9300 .
C40 C41 1.382(6) .
C41 H41 0.9300 .
C41 C42 1.391(6) .
C42 H42 0.9300 .
Cl1 U1 2.6516(8) .
Cl2 U1 2.6545(8) .
Cl3 U1 2.6463(8) .
N1 N2 1.359(4) .
N1 P1 1.649(3) .
N1 U1 2.479(3) .
N2 N3 1.272(4) .
N3 U1 2.972(3) .
N4 P2 1.641(3) .
N4 H4A 0.75(6) .
O1 U1 2.155(2) .
O2 U1 2.213(2) .
C51 H51 0.9300 .
C51 C52 1.403(8) .
C51 C56 1.374(8) .
C52 H52 0.9300 .
C52 C53 1.377(8) .
C53 H53 0.9300 .
C53 C54 1.374(8) .
C54 H54 0.9300 .
C54 C55 1.389(7) .
C55 H55 0.9300 .
C55 C56 1.380(7) .
C56 H56 0.9300 .
C61 H61 0.9300 .
C61 C62 1.377(6) .
C61 C63 1.378(6) 3_656
C62 H62 0.9300 .
C62 C63 1.387(6) .
C63 C61 1.378(6) 3_656
C63 H63 0.9300 .
C71 H71 0.9300 .
C71 C72 1.385(7) .
C71 C73 1.396(7) 3_766
C72 H72 0.9300 .
C72 C73 1.376(7) .
C73 C71 1.396(7) 3_766
C73 H73 0.9300 .

loop_
_geom_torsion_atom_site_label_1
_geom_torsion_atom_site_label_2
_geom_torsion_atom_site_label_3
_geom_torsion_atom_site_label_4
_geom_torsion
_geom_torsion_site_symmetry_1
_geom_torsion_site_symmetry_4
C1 C2 C3 C4 -0.5(6) . .
C1 C6 N4 P2 137.3(3) . .
C2 C1 C6 C5 2.4(5) . .
C2 C1 C6 N4 179.5(3) . .
C2 C1 N3 N2 -19.0(5) . .
C2 C1 N3 U1 134.0(4) . .
C2 C3 C4 C5 0.6(6) . .
C3 C4 C5 C6 0.8(6) . .
C4 C5 C6 C1 -2.3(6) . .
C4 C5 C6 N4 -179.3(4) . .
C5 C6 N4 P2 -45.7(5) . .
C6 C1 C2 C3 -1.1(5) . .
C6 C1 N3 N2 162.1(3) . .
C6 C1 N3 U1 -44.9(6) . .
C6 N4 P2 C26 -167.1(3) . .
C6 N4 P2 C31 73.9(4) . .
C6 N4 P2 C37 -44.7(4) . .
C7 C8 C9 C10 -0.3(6) . .
C8 C7 C12 C11 0.7(6) . .
C8 C7 P1 C13 -125.8(3) . .
C8 C7 P1 C19 -7.5(3) . .
C8 C7 P1 N1 115.3(3) . .
C8 C9 C10 C11 0.3(6) . .
C9 C10 C11 C12 0.2(7) . .
C10 C11 C12 C7 -0.6(7) . .
C12 C7 C8 C9 -0.2(5) . .
C12 C7 P1 C13 61.2(3) . .
C12 C7 P1 C19 179.5(3) . .
C12 C7 P1 N1 -57.7(3) . .
C13 C14 C15 C16 1.2(5) . .
C13 C14 O1 U1 49.6(5) . .
C14 C13 C18 C17 -1.7(5) . .
C14 C13 P1 C7 -154.4(3) . .
C14 C13 P1 C19 86.1(3) . .
C14 C13 P1 N1 -34.6(3) . .
C14 C15 C16 C17 -1.9(6) . .
C15 C14 O1 U1 -131.8(3) . .
C15 C16 C17 C18 0.7(6) . .
C16 C17 C18 C13 1.1(6) . .
C18 C13 C14 C15 0.6(5) . .
C18 C13 C14 O1 179.2(3) . .
C18 C13 P1 C7 36.7(3) . .
C18 C13 P1 C19 -82.8(3) . .
C18 C13 P1 N1 156.5(3) . .
C19 C20 C21 C22 0.6(6) . .
C20 C19 C24 C23 0.2(5) . .
C20 C19 P1 C7 -77.4(3) . .
C20 C19 P1 C13 42.7(3) . .
C20 C19 P1 N1 161.1(3) . .
C20 C21 C22 C23 0.0(6) . .
C21 C22 C23 C24 -0.4(6) . .
C22 C23 C24 C19 0.3(6) . .
C24 C19 C20 C21 -0.7(6) . .
C24 C19 P1 C7 104.9(3) . .
C24 C19 P1 C13 -134.9(3) . .
C24 C19 P1 N1 -16.6(3) . .
C25 C26 C27 C28 -0.5(5) . .
C25 C26 P2 C31 156.0(3) . .
C25 C26 P2 C37 -88.7(3) . .
C25 C26 P2 N4 37.6(3) . .
C26 C25 C30 C29 -2.2(5) . .
C26 C25 O2 U1 172.4(3) . .
C26 C27 C28 C29 -1.4(6) . .
C27 C26 P2 C31 -23.9(3) . .
C27 C26 P2 C37 91.4(3) . .
C27 C26 P2 N4 -142.4(3) . .
C27 C28 C29 C30 1.5(6) . .
C28 C29 C30 C25 0.3(5) . .
C30 C25 C26 C27 2.3(5) . .
C30 C25 C26 P2 -177.6(3) . .
C30 C25 O2 U1 -8.2(6) . .
C31 C32 C33 C34 -2.6(5) . .
C32 C31 C36 C35 -0.6(5) . .
C32 C31 P2 C26 -92.8(3) . .
C32 C31 P2 C37 148.3(3) . .
C32 C31 P2 N4 22.7(3) . .
C32 C33 C34 C35 1.2(6) . .
C33 C34 C35 C36 0.6(6) . .
C34 C35 C36 C31 -0.9(5) . .
C36 C31 C32 C33 2.3(5) . .
C36 C31 P2 C26 84.8(3) . .
C36 C31 P2 C37 -34.0(3) . .
C36 C31 P2 N4 -159.6(3) . .
C37 C38 C39 C40 -1.5(6) . .
C38 C37 C42 C41 1.4(6) . .
C38 C37 P2 C26 -172.6(3) . .
C38 C37 P2 C31 -53.7(3) . .
C38 C37 P2 N4 67.7(3) . .
C38 C39 C40 C41 2.0(7) . .
C39 C40 C41 C42 -0.9(7) . .
C40 C41 C42 C37 -0.9(8) . .
C42 C37 C38 C39 -0.3(6) . .
C42 C37 P2 C26 0.3(4) . .
C42 C37 P2 C31 119.3(3) . .
C42 C37 P2 N4 -119.3(3) . .
N1 N2 N3 C1 175.5(3) . .
N1 N2 N3 U1 7.2(3) . .
N2 N1 P1 C7 -53.7(3) . .
N2 N1 P1 C13 -174.1(2) . .
N2 N1 P1 C19 67.8(3) . .
N3 C1 C2 C3 -179.9(3) . .
N3 C1 C6 C5 -178.7(3) . .
N3 C1 C6 N4 -1.6(5) . .
O1 C14 C15 C16 -177.4(3) . .
O2 C25 C26 C27 -178.3(3) . .
O2 C25 C26 P2 1.7(5) . .
O2 C25 C30 C29 178.4(3) . .
P1 C7 C8 C9 -172.9(3) . .
P1 C7 C12 C11 173.7(3) . .
P1 C13 C14 C15 -168.2(3) . .
P1 C13 C14 O1 10.4(5) . .
P1 C13 C18 C17 167.4(3) . .
P1 C19 C20 C21 -178.4(3) . .
P1 C19 C24 C23 177.9(3) . .
P1 N1 N2 N3 -174.6(2) . .
P2 C26 C27 C28 179.4(3) . .
P2 C31 C32 C33 180.0(3) . .
P2 C31 C36 C35 -178.2(3) . .
P2 C37 C38 C39 172.7(3) . .
P2 C37 C42 C41 -171.6(4) . .
U1 N1 N2 N3 -9.4(3) . .
U1 N1 P1 C7 145.0(2) . .
U1 N1 P1 C13 24.5(3) . .
U1 N1 P1 C19 -93.6(2) . .
C51 C52 C53 C54 0.1(7) . .
C52 C51 C56 C55 1.1(7) . .
C52 C53 C54 C55 0.3(7) . .
C53 C54 C55 C56 -0.1(7) . .
C54 C55 C56 C51 -0.7(8) . .
C56 C51 C52 C53 -0.9(7) . .
C61 C62 C63 C61 0.4(7) . 3_656
C63 C61 C62 C63 -0.4(7) 3_656 .
C71 C72 C73 C71 0.5(7) . 3_766
C73 C71 C72 C73 -0.5(7) 3_766 .
